data_4036174
loop_
_publ_author_name
'Kim, So-Yoen'
'Lee, Ah-Rang'
'Jin, Guo Fan'
'Cho, Yang-Jin'
'Son, Ho-Jin'
'Han, Won-Sik'
'Kang, Sang Ook'

_publ_section_title
;
 Electronic Alteration on Oligothiophenes by o-Carborane: Electron
 Acceptor Character of o-Carborane in Oligothiophene Frameworks with
 Dicyano-Vinyl End-On Group.
;
_journal_issue 9
_journal_name_full 'The Journal of organic chemistry'
_journal_page_first 4573
_journal_page_last 4580
_journal_paper_doi 10.1021/acs.joc.5b00336
_journal_volume 80
_journal_year 2015
_chemical_formula_moiety 'C18 H16 B10 N4 S2'
_chemical_formula_sum 'C18 H16 B10 N4 S2'
_chemical_formula_weight 460.57
_space_group_crystal_system monoclinic
_space_group_IT_number 15
_space_group_name_Hall '-C 2yc'
_space_group_name_H-M_alt 'C 1 2/c 1'
_atom_sites_solution_hydrogens geom
_audit_creation_method SHELXL-2014/5
_cell_angle_alpha 90
_cell_angle_beta 114.529(8)
_cell_angle_gamma 90
_cell_formula_units_Z 4
_cell_length_a 15.986(8)
_cell_length_b 11.333(6)
_cell_length_c 14.165(7)
_cell_measurement_reflns_used 5905
_cell_measurement_temperature 293(2)
_cell_measurement_theta_max 28.34
_cell_measurement_theta_min 2.31
_cell_volume 2335(2)
_computing_cell_refinement 'SMART (Bruker, 1999)'
_computing_data_collection 'SMART (Bruker, 1999)'
_computing_data_reduction 'SAINT-Plus (Bruker, 1999)'
_computing_molecular_graphics 'Ortep-3 for Windows (Farrugia, 1997)'
_computing_publication_material 'SHELXL-97 (Sheldrick, 1997)'
_computing_structure_refinement 'SHELXL-97 (Sheldrick, 1997)'
_computing_structure_solution 'SHELXS-97 (Sheldrick, 1997)'
_diffrn_ambient_temperature 293(2)
_diffrn_measured_fraction_theta_full 0.856
_diffrn_measured_fraction_theta_max 0.837
_diffrn_measurement_device_type 'Bruker SMART 1000 CCD diffractometer'
_diffrn_measurement_method \w-scans
_diffrn_radiation_type MoK\a
_diffrn_radiation_wavelength 0.71073
_diffrn_reflns_av_R_equivalents 0.0440
_diffrn_reflns_av_unetI/netI 0.0992
_diffrn_reflns_Laue_measured_fraction_full 0.856
_diffrn_reflns_Laue_measured_fraction_max 0.837
_diffrn_reflns_limit_h_max 21
_diffrn_reflns_limit_h_min -21
_diffrn_reflns_limit_k_max 15
_diffrn_reflns_limit_k_min -14
_diffrn_reflns_limit_l_max 18
_diffrn_reflns_limit_l_min -18
_diffrn_reflns_number 8144
_diffrn_reflns_point_group_measured_fraction_full 0.856
_diffrn_reflns_point_group_measured_fraction_max 0.837
_diffrn_reflns_theta_full 25.242
_diffrn_reflns_theta_max 28.850
_diffrn_reflns_theta_min 2.278
_diffrn_source 'fine-focus sealed tube'
_exptl_absorpt_coefficient_mu 0.244
_exptl_absorpt_correction_T_max 0.974
_exptl_absorpt_correction_T_min 0.690
_exptl_absorpt_correction_type multi-scan
_exptl_absorpt_process_details 'SADABS (Sheldrick, 1996)'
_exptl_crystal_colour colorless
_exptl_crystal_density_diffrn 1.310
_exptl_crystal_density_method 'not measured'
_exptl_crystal_description block
_exptl_crystal_F_000 936
_exptl_crystal_size_max 0.150
_exptl_crystal_size_mid 0.130
_exptl_crystal_size_min 0.110
_refine_diff_density_max 0.504
_refine_diff_density_min -0.578
_refine_diff_density_rms 0.087
_refine_ls_extinction_coef 0.0089(9)
_refine_ls_extinction_expression Fc^*^=kFc[1+0.001xFc^2^\l^3^/sin(2\q)]^-1/4^
_refine_ls_extinction_method SHELXL
_refine_ls_goodness_of_fit_ref 1.184
_refine_ls_hydrogen_treatment constr
_refine_ls_matrix_type full
_refine_ls_number_parameters 155
_refine_ls_number_reflns 2567
_refine_ls_number_restraints 0
_refine_ls_restrained_S_all 1.184
_refine_ls_R_factor_all 0.1313
_refine_ls_R_factor_gt 0.0932
_refine_ls_shift/su_max 0.000
_refine_ls_shift/su_mean 0.000
_refine_ls_structure_factor_coef Fsqd
_refine_ls_weighting_details 'w=1/[\s^2^(Fo^2^)+(0.0001P)^2^+30.6668P] where P=(Fo^2^+2Fc^2^)/3'
_refine_ls_weighting_scheme calc
_refine_ls_wR_factor_gt 0.2462
_refine_ls_wR_factor_ref 0.2616
_reflns_Friedel_coverage 0.000
_reflns_number_gt 2084
_reflns_number_total 2567
_reflns_threshold_expression 'I > 2\s(I)'
_cod_data_source_file jo5b00336_si_002.cif
_cod_data_source_block 2b
_cod_original_cell_volume 2334(2)
_cod_original_sg_symbol_H-M 'C 2/c'
_cod_database_code 4036174
_shelx_space_group_comment
;
The symmetry employed for this shelxl refinement is uniquely defined
by the following loop, which should always be used as a source of
symmetry information in preference to the above space-group names.
They are only intended as comments.
;
_shelx_estimated_absorpt_t_min 0.964
_shelx_estimated_absorpt_t_max 0.974
_shelxl_version_number 2014/5

loop_
_space_group_symop_operation_xyz
'x, y, z'
'-x, y, -z+1/2'
'x+1/2, y+1/2, z'
'-x+1/2, y+1/2, -z+1/2'
'-x, -y, -z'
'x, -y, z-1/2'
'-x+1/2, -y+1/2, -z'
'x+1/2, -y+1/2, z-1/2'

loop_
_atom_site_label
_atom_site_type_symbol
_atom_site_fract_x
_atom_site_fract_y
_atom_site_fract_z
_atom_site_U_iso_or_equiv
_atom_site_adp_type
_atom_site_occupancy
_atom_site_site_symmetry_order
_atom_site_calc_flag
_atom_site_refinement_flags_posn
_atom_site_refinement_flags_adp
S1 S 0.42260(12) 0.20520(14) 0.09418(13) 0.0446(5) Uani 1 1 d . .
N1 N 0.3101(5) -0.2707(5) -0.0825(5) 0.0555(16) Uani 1 1 d . .
N2 N 0.4185(6) 0.0648(6) -0.1259(6) 0.079(2) Uani 1 1 d . .
B1 B 0.3876(6) 0.5335(6) 0.2275(5) 0.0455(17) Uani 1 1 d . .
H1 H 0.3145 0.5324 0.2132 0.055 Uiso 1 1 calc R U
B2 B 0.4223(5) 0.5343(6) 0.1238(5) 0.0431(16) Uani 1 1 d . .
H2 H 0.3720 0.5343 0.0423 0.052 Uiso 1 1 calc R U
B3 B 0.5284(5) 0.4548(6) 0.1662(5) 0.0381(14) Uani 1 1 d . .
H3 H 0.5467 0.4013 0.1129 0.046 Uiso 1 1 calc R U
B4 B 0.4416(7) 0.6603(6) 0.2044(6) 0.053(2) Uani 1 1 d . .
H4 H 0.4040 0.7432 0.1751 0.063 Uiso 1 1 calc R U
B5 B 0.4714(6) 0.6109(6) 0.3342(6) 0.0460(17) Uani 1 1 d . .
H5 H 0.4525 0.6610 0.3890 0.055 Uiso 1 1 calc R U
C1 C 0.4434(4) 0.4164(5) 0.2048(4) 0.0326(11) Uani 1 1 d . .
C2 C 0.3963(4) 0.3017(5) 0.1713(4) 0.0360(12) Uani 1 1 d . .
C3 C 0.3283(5) 0.2584(6) 0.1964(5) 0.0488(16) Uani 1 1 d . .
H3A H 0.3035 0.2996 0.2355 0.059 Uiso 1 1 calc R U
C4 C 0.3001(5) 0.1451(6) 0.1566(5) 0.0527(18) Uani 1 1 d . .
H4A H 0.2556 0.1025 0.1684 0.063 Uiso 1 1 calc R U
C5 C 0.3437(5) 0.1036(5) 0.0996(5) 0.0420(14) Uani 1 1 d . .
C6 C 0.3285(5) -0.0125(5) 0.0534(5) 0.0438(14) Uani 1 1 d . .
H6 H 0.2990 -0.0653 0.0796 0.053 Uiso 1 1 calc R U
C7 C 0.3505(5) -0.0558(6) -0.0215(5) 0.0459(15) Uani 1 1 d . .
C8 C 0.3281(5) -0.1766(6) -0.0548(5) 0.0470(15) Uani 1 1 d . .
C9 C 0.3898(6) 0.0123(6) -0.0782(6) 0.0541(18) Uani 1 1 d . .

loop_
_atom_site_aniso_label
_atom_site_aniso_U_11
_atom_site_aniso_U_22
_atom_site_aniso_U_33
_atom_site_aniso_U_23
_atom_site_aniso_U_13
_atom_site_aniso_U_12
S1 0.0488(10) 0.0376(8) 0.0550(9) -0.0112(7) 0.0292(7) -0.0118(7)
N1 0.071(5) 0.039(3) 0.062(3) -0.006(3) 0.033(3) -0.008(3)
N2 0.104(7) 0.064(4) 0.088(5) -0.003(4) 0.059(5) -0.021(4)
B1 0.049(4) 0.040(3) 0.041(3) 0.001(3) 0.012(3) 0.009(3)
B2 0.047(4) 0.038(3) 0.038(3) 0.006(3) 0.011(3) 0.003(3)
B3 0.041(4) 0.037(3) 0.035(3) 0.003(3) 0.015(3) -0.008(3)
B4 0.064(6) 0.035(3) 0.048(4) 0.003(3) 0.013(3) 0.002(3)
B5 0.050(5) 0.034(3) 0.049(4) -0.007(3) 0.015(3) 0.006(3)
C1 0.028(3) 0.034(3) 0.036(2) 0.002(2) 0.013(2) 0.005(2)
C2 0.036(3) 0.036(3) 0.033(2) -0.002(2) 0.011(2) -0.004(2)
C3 0.052(4) 0.052(4) 0.053(3) -0.010(3) 0.032(3) -0.010(3)
C4 0.054(4) 0.056(4) 0.057(4) -0.010(3) 0.032(3) -0.020(3)
C5 0.044(4) 0.038(3) 0.044(3) -0.001(2) 0.018(3) -0.009(3)
C6 0.043(4) 0.037(3) 0.048(3) 0.001(3) 0.015(3) -0.008(3)
C7 0.045(4) 0.039(3) 0.049(3) -0.003(3) 0.015(3) -0.011(3)
C8 0.051(4) 0.042(3) 0.049(3) -0.002(3) 0.022(3) -0.006(3)
C9 0.063(5) 0.043(3) 0.057(4) -0.005(3) 0.026(3) -0.010(3)

loop_
_atom_type_symbol
_atom_type_description
_atom_type_scat_dispersion_real
_atom_type_scat_dispersion_imag
_atom_type_scat_source
C C 0.0033 0.0016 'International Tables Vol C Tables 4.2.6.8 and 6.1.1.4'
H H 0.0000 0.0000 'International Tables Vol C Tables 4.2.6.8 and 6.1.1.4'
B B 0.0013 0.0007 'International Tables Vol C Tables 4.2.6.8 and 6.1.1.4'
N N 0.0061 0.0033 'International Tables Vol C Tables 4.2.6.8 and 6.1.1.4'
S S 0.1246 0.1234 'International Tables Vol C Tables 4.2.6.8 and 6.1.1.4'

loop_
_geom_angle_atom_site_label_1
_geom_angle_atom_site_label_2
_geom_angle_atom_site_label_3
_geom_angle
_geom_angle_site_symmetry_1
_geom_angle_site_symmetry_3
C2 S1 C5 91.2(3) . .
C1 B1 B2 58.6(4) . .
C1 B1 B4 105.2(6) . .
B2 B1 B4 60.0(4) . .
C1 B1 B5 106.0(5) . .
B2 B1 B5 108.5(6) . .
B4 B1 B5 60.4(4) . .
C1 B1 B3 60.0(4) . 2_655
B2 B1 B3 108.4(6) . 2_655
B4 B1 B3 107.8(6) . 2_655
B5 B1 B3 59.5(4) . 2_655
C1 B1 H1 123.8 . .
B2 B1 H1 121.4 . .
B4 B1 H1 122.4 . .
B5 B1 H1 122.0 . .
B3 B1 H1 121.3 2_655 .
C1 B2 B4 105.4(5) . .
C1 B2 B1 58.7(4) . .
B4 B2 B1 60.1(4) . .
C1 B2 B5 105.3(5) . 2_655
B4 B2 B5 60.3(5) . 2_655
B1 B2 B5 108.1(5) . 2_655
C1 B2 B3 58.9(4) . .
B4 B2 B3 107.6(5) . .
B1 B2 B3 107.4(5) . .
B5 B2 B3 59.5(4) 2_655 .
C1 B2 H2 124.2 . .
B4 B2 H2 122.1 . .
B1 B2 H2 121.7 . .
B5 B2 H2 122.2 2_655 .
B3 B2 H2 122.1 . .
C1 B3 C1 59.9(4) . 2_655
C1 B3 B5 104.9(5) . 2_655
C1 B3 B5 104.7(5) 2_655 2_655
C1 B3 B1 106.0(5) . 2_655
C1 B3 B1 57.7(4) 2_655 2_655
B5 B3 B1 60.1(4) 2_655 2_655
C1 B3 B2 58.0(4) . .
C1 B3 B2 105.9(5) 2_655 .
B5 B3 B2 59.9(4) 2_655 .
B1 B3 B2 108.0(5) 2_655 .
C1 B3 H3 123.4 . .
C1 B3 H3 123.7 2_655 .
B5 B3 H3 123.2 2_655 .
B1 B3 H3 122.2 2_655 .
B2 B3 H3 122.2 . .
B2 B4 B1 59.9(4) . .
B2 B4 B5 60.0(4) . 2_655
B1 B4 B5 107.7(5) . 2_655
B2 B4 B4 108.5(6) . 2_655
B1 B4 B4 108.1(5) . 2_655
B5 B4 B4 60.3(6) 2_655 2_655
B2 B4 B5 108.1(5) . .
B1 B4 B5 59.9(4) . .
B5 B4 B5 108.0(6) 2_655 .
B4 B4 B5 60.0(5) 2_655 .
B2 B4 H4 121.5 . .
B1 B4 H4 121.9 . .
B5 B4 H4 121.8 2_655 .
B4 B4 H4 121.4 2_655 .
B5 B4 H4 121.7 . .
B3 B5 B2 60.6(4) 2_655 2_655
B3 B5 B4 108.1(5) 2_655 2_655
B2 B5 B4 59.8(5) 2_655 2_655
B3 B5 B1 60.4(4) 2_655 .
B2 B5 B1 108.8(5) 2_655 .
B4 B5 B1 107.6(5) 2_655 .
B3 B5 B4 108.1(5) 2_655 .
B2 B5 B4 107.9(6) 2_655 .
B4 B5 B4 59.6(6) 2_655 .
B1 B5 B4 59.7(4) . .
B3 B5 H5 121.3 2_655 .
B2 B5 H5 121.4 2_655 .
B4 B5 H5 122.1 2_655 .
B1 B5 H5 121.6 . .
B4 B5 H5 122.0 . .
C2 C1 B1 120.6(5) . .
C2 C1 B2 122.8(5) . .
B1 C1 B2 62.8(4) . .
C2 C1 B3 119.1(5) . .
B1 C1 B3 114.1(5) . .
B2 C1 B3 63.1(4) . .
C2 C1 C1 118.3(3) . 2_655
B1 C1 C1 109.2(4) . 2_655
B2 C1 C1 110.7(4) . 2_655
B3 C1 C1 60.8(4) . 2_655
C2 C1 B3 115.6(5) . 2_655
B1 C1 B3 62.3(4) . 2_655
B2 C1 B3 113.7(4) . 2_655
B3 C1 B3 112.0(4) . 2_655
C1 C1 B3 59.3(4) 2_655 2_655
C3 C2 C1 125.9(5) . .
C3 C2 S1 111.6(4) . .
C1 C2 S1 122.5(4) . .
C2 C3 C4 112.6(6) . .
C2 C3 H3A 123.7 . .
C4 C3 H3A 123.7 . .
C5 C4 C3 113.5(6) . .
C5 C4 H4A 123.2 . .
C3 C4 H4A 123.2 . .
C4 C5 C6 123.9(6) . .
C4 C5 S1 111.1(5) . .
C6 C5 S1 125.0(5) . .
C7 C6 C5 130.0(6) . .
C7 C6 H6 115.0 . .
C5 C6 H6 115.0 . .
C6 C7 C9 124.5(6) . .
C6 C7 C8 119.7(6) . .
C9 C7 C8 115.7(6) . .
N1 C8 C7 178.9(7) . .
N2 C9 C7 177.7(9) . .

loop_
_geom_bond_atom_site_label_1
_geom_bond_atom_site_label_2
_geom_bond_distance
_geom_bond_site_symmetry_2
S1 C2 1.717(6) .
S1 C5 1.734(6) .
N1 C8 1.131(8) .
N2 C9 1.130(9) .
B1 C1 1.703(9) .
B1 B2 1.772(11) .
B1 B4 1.776(12) .
B1 B5 1.780(10) .
B1 B3 1.785(10) 2_655
B1 H1 1.1000 .
B2 C1 1.701(8) .
B2 B4 1.773(10) .
B2 B5 1.776(11) 2_655
B2 B3 1.789(11) .
B2 H2 1.1000 .
B3 C1 1.718(9) .
B3 C1 1.745(8) 2_655
B3 B5 1.769(10) 2_655
B3 B1 1.785(10) 2_655
B3 H3 1.1000 .
B4 B5 1.782(13) 2_655
B4 B4 1.775(18) 2_655
B4 B5 1.787(11) .
B4 H4 1.1000 .
B5 B3 1.769(10) 2_655
B5 B2 1.776(11) 2_655
B5 B4 1.782(13) 2_655
B5 H5 1.1000 .
C1 C2 1.478(8) .
C1 C1 1.729(11) 2_655
C1 B3 1.745(8) 2_655
C2 C3 1.368(9) .
C3 C4 1.399(9) .
C3 H3A 0.9300 .
C4 C5 1.352(9) .
C4 H4A 0.9300 .
C5 C6 1.444(8) .
C6 C7 1.341(9) .
C6 H6 0.9300 .
C7 C9 1.433(10) .
C7 C8 1.444(9) .
